data_7245798
loop_
_publ_author_name
'Umar, Q.'
'Huang, Y.'
'Nazeer, A.'
'Yin, H.'
'Zhang, J. C.'
'Luo, M.'
'Meng, X. G.'

_publ_section_title
;
 Synthesis, characterization and anticancer activities of Zn2+, Cu2+, Co2+
 and Ni2+ complexes involving chiral amino alcohols
;
_journal_issue 49
_journal_name_full 'RSC Advances'
_journal_page_first 32119
_journal_page_last 32128
_journal_paper_doi 10.1039/D2RA05576G
_journal_volume 12
_journal_year 2022
_chemical_absolute_configuration ad
_chemical_formula_sum 'C14 H32 Cu N2 O6'
_chemical_formula_weight 387.95
_space_group_crystal_system monoclinic
_space_group_IT_number 4
_space_group_name_Hall 'P 2yb'
_space_group_name_H-M_alt 'P 1 21 1'
_atom_sites_solution_hydrogens mixed
_audit_creation_method SHELXL-2013
_audit_update_record
;
2022-03-12 deposited with the CCDC.	2022-10-27 downloaded from the CCDC.
;
_cell_angle_alpha 90
_cell_angle_beta 98.1470(10)
_cell_angle_gamma 90
_cell_formula_units_Z 2
_cell_length_a 4.9600(2)
_cell_length_b 22.0851(9)
_cell_length_c 8.5898(4)
_cell_measurement_reflns_used 6849
_cell_measurement_temperature 193(2)
_cell_measurement_theta_max 55.064
_cell_measurement_theta_min 4.790
_cell_volume 931.45(7)
_computing_cell_refinement 'Bruker SAINT'
_computing_data_collection 'Bruker APEX2'
_computing_data_reduction 'Bruker SAINT'
_computing_molecular_graphics 'Bruker SHELXTL'
_computing_publication_material 'Bruker SHELXTL'
_computing_structure_refinement 'SHELXL-2013 (Sheldrick, 2013)'
_computing_structure_solution 'SHELXS-97 (Sheldrick 2008)'
_diffrn_ambient_temperature 193(2)
_diffrn_measured_fraction_theta_full 0.997
_diffrn_measured_fraction_theta_max 0.997
_diffrn_measurement_device_type 'Bruker APEX-II CCD'
_diffrn_measurement_method '\f and \w scans'
_diffrn_radiation_type MoK\a
_diffrn_radiation_wavelength 0.71073
_diffrn_reflns_av_R_equivalents 0.0281
_diffrn_reflns_av_unetI/netI 0.0409
_diffrn_reflns_Laue_measured_fraction_full 0.997
_diffrn_reflns_Laue_measured_fraction_max 0.997
_diffrn_reflns_limit_h_max 6
_diffrn_reflns_limit_h_min -6
_diffrn_reflns_limit_k_max 27
_diffrn_reflns_limit_k_min -27
_diffrn_reflns_limit_l_max 10
_diffrn_reflns_limit_l_min -8
_diffrn_reflns_number 9465
_diffrn_reflns_point_group_measured_fraction_full 0.990
_diffrn_reflns_point_group_measured_fraction_max 0.988
_diffrn_reflns_theta_full 25.242
_diffrn_reflns_theta_max 25.997
_diffrn_reflns_theta_min 2.395
_exptl_absorpt_coefficient_mu 1.201
_exptl_absorpt_correction_T_max 0.7456
_exptl_absorpt_correction_T_min 0.5719
_exptl_absorpt_correction_type multi-scan
_exptl_absorpt_process_details sadabs
_exptl_crystal_colour blue
_exptl_crystal_density_diffrn 1.383
_exptl_crystal_description prismatic
_exptl_crystal_F_000 414
_exptl_crystal_size_max 0.200
_exptl_crystal_size_mid 0.120
_exptl_crystal_size_min 0.100
_refine_diff_density_max 0.212
_refine_diff_density_min -0.224
_refine_diff_density_rms 0.038
_refine_ls_abs_structure_details
; 
 Flack x determined using 1580 quotients [(I+)-(I-)]/[(I+)+(I-)] 
 (Parsons and Flack (2004), Acta Cryst. A60, s61). 
;
_refine_ls_abs_structure_Flack 0.027(7)
_refine_ls_extinction_method none
_refine_ls_goodness_of_fit_ref 1.024
_refine_ls_hydrogen_treatment mixed
_refine_ls_matrix_type full
_refine_ls_number_parameters 232
_refine_ls_number_reflns 3608
_refine_ls_number_restraints 2
_refine_ls_restrained_S_all 1.033
_refine_ls_R_factor_all 0.0255
_refine_ls_R_factor_gt 0.0232
_refine_ls_shift/su_max 0.001
_refine_ls_shift/su_mean 0.000
_refine_ls_structure_factor_coef Fsqd
_refine_ls_weighting_details 'w=1/[\s^2^(Fo^2^)+(0.0164P)^2^] where P=(Fo^2^+2Fc^2^)/3'
_refine_ls_weighting_scheme calc
_refine_ls_wR_factor_gt 0.0498
_refine_ls_wR_factor_ref 0.0512
_reflns_Friedel_coverage 0.928
_reflns_Friedel_fraction_full 0.982
_reflns_Friedel_fraction_max 0.978
_reflns_number_gt 3447
_reflns_number_total 3608
_reflns_threshold_expression 'I > 2\s(I)'
_cod_data_source_file d2ra05576g2.cif
_cod_data_source_block mo_ddz20162_0m
_cod_original_sg_symbol_H-M 'P 21'
_cod_database_code 7245798
_shelx_space_group_comment
; 
The symmetry employed for this shelxl refinement is uniquely defined 
by the following loop, which should always be used as a source of 
symmetry information in preference to the above space-group names. 
They are only intended as comments. 
;
_shelx_estimated_absorpt_t_min 0.795
_shelx_estimated_absorpt_t_max 0.889
_shelxl_version_number 2013-4

loop_
_space_group_symop_operation_xyz
'x, y, z'
'-x, y+1/2, -z'

loop_
_atom_site_label
_atom_site_type_symbol
_atom_site_fract_x
_atom_site_fract_y
_atom_site_fract_z
_atom_site_U_iso_or_equiv
_atom_site_adp_type
_atom_site_occupancy
_atom_site_site_symmetry_order
_atom_site_calc_flag
_atom_site_refinement_flags_posn
_atom_site_refinement_flags_adp
_atom_site_refinement_flags_occupancy
_atom_site_disorder_assembly
_atom_site_disorder_group
Cu1 Cu 0.47982(6) 0.50053(2) 0.66375(4) 0.02000(10) Uani 1 1 d . U . . .
O1 O 0.3076(4) 0.52041(10) 0.9179(3) 0.0272(5) Uani 1 1 d . U . . .
H1 H 0.3501 0.4837 0.9284 0.041 Uiso 1 1 calc R U . . .
O2 O 0.6332(4) 0.48181(10) 0.4028(3) 0.0292(5) Uani 1 1 d . . . . .
H2 H 0.6368 0.5196 0.3928 0.044 Uiso 1 1 calc R U . . .
O3 O 0.2446(5) 0.56919(10) 0.5666(3) 0.0234(6) Uani 1 1 d . . . . .
O4 O 0.5315(4) 0.59887(10) 0.4039(3) 0.0340(5) Uani 1 1 d . . . . .
O5 O 0.7236(5) 0.43412(11) 0.7588(3) 0.0258(6) Uani 1 1 d . . . . .
O6 O 0.4730(5) 0.40783(10) 0.9443(3) 0.0358(6) Uani 1 1 d . . . . .
N1 N 0.7472(7) 0.56133(15) 0.7648(4) 0.0222(7) Uani 1 1 d . . . . .
N2 N 0.1979(6) 0.44244(14) 0.5626(4) 0.0240(7) Uani 1 1 d . . . . .
C1 C 0.5250(6) 0.55708(15) 0.9968(4) 0.0277(7) Uani 1 1 d . . . . .
H1C H 0.6748 0.5307 1.0458 0.033 Uiso 1 1 calc R U . . .
H1D H 0.4579 0.5809 1.0810 0.033 Uiso 1 1 calc R U . . .
C2 C 0.6301(7) 0.59931(16) 0.8811(4) 0.0235(8) Uani 1 1 d . . . . .
H2C H 0.4687 0.6208 0.8231 0.028 Uiso 1 1 calc R U . . .
C3 C 0.8237(7) 0.64774(15) 0.9580(4) 0.0291(8) Uani 1 1 d . . . . .
H3 H 0.9796 0.6274 1.0245 0.035 Uiso 1 1 calc R U . . .
C4 C 0.6804(7) 0.68969(16) 1.0625(4) 0.0420(9) Uani 1 1 d . . . . .
H4A H 0.5254 0.7094 0.9988 0.063 Uiso 1 1 calc R U . . .
H4B H 0.8088 0.7206 1.1094 0.063 Uiso 1 1 calc R U . . .
H4C H 0.6155 0.6659 1.1461 0.063 Uiso 1 1 calc R U . . .
C5 C 0.9347(7) 0.68562(15) 0.8324(4) 0.0391(8) Uani 1 1 d . . . . .
H5A H 0.7829 0.7004 0.7564 0.059 Uiso 1 1 calc R U . . .
H5B H 1.0552 0.6606 0.7780 0.059 Uiso 1 1 calc R U . . .
H5C H 1.0371 0.7201 0.8822 0.059 Uiso 1 1 calc R U . . .
C6 C 0.3830(6) 0.45862(15) 0.3197(4) 0.0286(7) Uani 1 1 d . . . . .
H6A H 0.4171 0.4405 0.2190 0.034 Uiso 1 1 calc R U . . .
H6B H 0.2511 0.4921 0.2958 0.034 Uiso 1 1 calc R U . . .
C7 C 0.2645(7) 0.41111(16) 0.4185(4) 0.0257(8) Uani 1 1 d . . . . .
H7 H 0.0894 0.3968 0.3575 0.031 Uiso 1 1 calc R U . . .
C8 C 0.4453(6) 0.35593(14) 0.4577(4) 0.0279(7) Uani 1 1 d . . . . .
H8 H 0.6188 0.3694 0.5219 0.033 Uiso 1 1 calc R U . . .
C9 C 0.5140(7) 0.32629(16) 0.3069(4) 0.0386(9) Uani 1 1 d . . . . .
H9A H 0.6199 0.2893 0.3337 0.058 Uiso 1 1 calc R U . . .
H9B H 0.6209 0.3545 0.2523 0.058 Uiso 1 1 calc R U . . .
H9C H 0.3450 0.3161 0.2383 0.058 Uiso 1 1 calc R U . . .
C10 C 0.3081(7) 0.30940(15) 0.5531(5) 0.0421(9) Uani 1 1 d . . . . .
H10A H 0.2902 0.3264 0.6566 0.063 Uiso 1 1 calc R U . . .
H10B H 0.4193 0.2726 0.5664 0.063 Uiso 1 1 calc R U . . .
H10C H 0.1272 0.2995 0.4974 0.063 Uiso 1 1 calc R U . . .
C11 C 0.3230(7) 0.60584(15) 0.4662(4) 0.0251(8) Uani 1 1 d . . . . .
C12 C 0.1514(7) 0.66132(16) 0.4278(4) 0.0390(9) Uani 1 1 d . . . . .
H12A H -0.0417 0.6504 0.4184 0.058 Uiso 1 1 calc R U . . .
H12B H 0.1900 0.6785 0.3282 0.058 Uiso 1 1 calc R U . . .
H12C H 0.1939 0.6913 0.5119 0.058 Uiso 1 1 calc R U . . .
C13 C 0.6663(7) 0.39960(17) 0.8687(4) 0.0245(8) Uani 1 1 d . . . . .
C14 C 0.8470(8) 0.34503(17) 0.9059(5) 0.0366(9) Uani 1 1 d . . . . .
H14A H 0.7809 0.3212 0.9890 0.055 Uiso 1 1 calc R U . . .
H14B H 1.0340 0.3584 0.9415 0.055 Uiso 1 1 calc R U . . .
H14C H 0.8433 0.3201 0.8113 0.055 Uiso 1 1 calc R U . . .
H1A H 0.794(6) 0.5803(14) 0.703(4) 0.015(9) Uiso 1 1 d . . . . .
H2A H 0.172(6) 0.4151(15) 0.632(4) 0.024(9) Uiso 1 1 d . . . . .
H2B H 0.054(7) 0.4618(15) 0.542(4) 0.035(10) Uiso 1 1 d . . . . .
H1B H 0.890(7) 0.5443(14) 0.811(4) 0.030(10) Uiso 1 1 d . . . . .

loop_
_atom_site_aniso_label
_atom_site_aniso_U_11
_atom_site_aniso_U_22
_atom_site_aniso_U_33
_atom_site_aniso_U_23
_atom_site_aniso_U_13
_atom_site_aniso_U_12
Cu1 0.02032(16) 0.02071(16) 0.01924(16) 0.00159(17) 0.00373(11) 0.00135(17)
O1 0.0261(11) 0.0283(13) 0.0278(11) 0.0026(9) 0.0056(9) 0.0003(8)
O2 0.0265(11) 0.0280(13) 0.0343(12) 0.0029(9) 0.0081(9) 0.0005(8)
O3 0.0243(13) 0.0222(13) 0.0238(14) 0.0034(11) 0.0034(10) 0.0015(10)
O4 0.0332(13) 0.0324(13) 0.0396(14) 0.0064(11) 0.0158(11) -0.0015(10)
O5 0.0255(14) 0.0266(14) 0.0259(15) 0.0049(12) 0.0057(12) 0.0038(11)
O6 0.0415(14) 0.0316(13) 0.0377(14) 0.0102(11) 0.0178(12) 0.0075(11)
N1 0.0230(17) 0.0226(17) 0.0214(18) 0.0026(14) 0.0045(14) 0.0007(14)
N2 0.0216(16) 0.0250(17) 0.0262(18) 0.0008(14) 0.0068(13) 0.0013(13)
C1 0.0280(17) 0.0295(18) 0.0253(18) -0.0018(14) 0.0026(14) 0.0028(14)
C2 0.0201(18) 0.0240(19) 0.026(2) -0.0061(15) 0.0020(15) 0.0014(14)
C3 0.0265(17) 0.0257(18) 0.033(2) -0.0016(15) -0.0011(15) 0.0031(13)
C4 0.049(2) 0.0349(19) 0.041(2) -0.0154(17) 0.0016(17) -0.0020(17)
C5 0.0355(18) 0.0284(18) 0.053(2) -0.0038(17) 0.0029(17) -0.0054(15)
C6 0.0344(18) 0.0324(18) 0.0189(16) -0.0002(14) 0.0035(13) 0.0013(14)
C7 0.0247(17) 0.0261(18) 0.0261(18) -0.0042(15) 0.0035(14) -0.0024(14)
C8 0.0311(17) 0.0261(16) 0.0269(17) -0.0024(14) 0.0053(14) -0.0007(14)
C9 0.049(2) 0.0290(19) 0.038(2) -0.0077(16) 0.0105(17) 0.0015(15)
C10 0.050(2) 0.0273(19) 0.052(2) 0.0083(17) 0.0154(19) 0.0029(16)
C11 0.0270(18) 0.0231(18) 0.0235(19) 0.0004(15) -0.0028(15) -0.0040(14)
C12 0.0347(19) 0.0345(19) 0.049(2) 0.0167(18) 0.0087(17) 0.0017(15)
C13 0.0280(19) 0.0246(19) 0.0205(19) -0.0025(15) 0.0025(15) -0.0019(15)
C14 0.038(2) 0.030(2) 0.044(2) 0.0141(17) 0.0140(18) 0.0088(16)

loop_
_atom_type_symbol
_atom_type_description
_atom_type_scat_dispersion_real
_atom_type_scat_dispersion_imag
_atom_type_scat_source
C C 0.0033 0.0016 'International Tables Vol C Tables 4.2.6.8 and 6.1.1.4'
H H 0.0000 0.0000 'International Tables Vol C Tables 4.2.6.8 and 6.1.1.4'
Cu Cu 0.3201 1.2651 'International Tables Vol C Tables 4.2.6.8 and 6.1.1.4'
N N 0.0061 0.0033 'International Tables Vol C Tables 4.2.6.8 and 6.1.1.4'
O O 0.0106 0.0060 'International Tables Vol C Tables 4.2.6.8 and 6.1.1.4'

loop_
_geom_angle_atom_site_label_1
_geom_angle_atom_site_label_2
_geom_angle_atom_site_label_3
_geom_angle
_geom_angle_site_symmetry_1
_geom_angle_site_symmetry_3
_geom_angle_publ_flag
N1 Cu1 O5 89.41(10) . . ?
N1 Cu1 N2 177.33(16) . . ?
O5 Cu1 N2 92.97(14) . . ?
N1 Cu1 O3 89.08(14) . . ?
O5 Cu1 O3 178.11(12) . . ?
N2 Cu1 O3 88.57(11) . . ?
N1 Cu1 O1 77.88(11) . . ?
O5 Cu1 O1 91.94(9) . . ?
N2 Cu1 O1 100.83(11) . . ?
O3 Cu1 O1 88.86(9) . . ?
N1 Cu1 O2 103.47(11) . . ?
O5 Cu1 O2 90.10(9) . . ?
N2 Cu1 O2 77.74(11) . . ?
O3 Cu1 O2 89.15(9) . . ?
O1 Cu1 O2 177.57(7) . . ?
C1 O1 Cu1 100.62(18) . . ?
C1 O1 H1 109.5 . . ?
Cu1 O1 H1 79.2 . . ?
C6 O2 Cu1 98.80(18) . . ?
C6 O2 H2 109.5 . . ?
Cu1 O2 H2 86.6 . . ?
C11 O3 Cu1 122.6(2) . . ?
C13 O5 Cu1 123.7(2) . . ?
C2 N1 Cu1 111.9(2) . . ?
C2 N1 H1A 111(3) . . ?
Cu1 N1 H1A 109(3) . . ?
C2 N1 H1B 108(2) . . ?
Cu1 N1 H1B 111(2) . . ?
H1A N1 H1B 105(3) . . ?
C7 N2 Cu1 115.7(2) . . ?
C7 N2 H2A 109(2) . . ?
Cu1 N2 H2A 108(2) . . ?
C7 N2 H2B 110(2) . . ?
Cu1 N2 H2B 107(2) . . ?
H2A N2 H2B 107(3) . . ?
O1 C1 C2 110.1(3) . . ?
O1 C1 H1C 109.6 . . ?
C2 C1 H1C 109.6 . . ?
O1 C1 H1D 109.6 . . ?
C2 C1 H1D 109.6 . . ?
H1C C1 H1D 108.2 . . ?
N1 C2 C1 107.4(3) . . ?
N1 C2 C3 113.9(3) . . ?
C1 C2 C3 113.8(3) . . ?
N1 C2 H2C 107.1 . . ?
C1 C2 H2C 107.1 . . ?
C3 C2 H2C 107.1 . . ?
C2 C3 C5 110.2(3) . . ?
C2 C3 C4 111.2(3) . . ?
C5 C3 C4 109.0(3) . . ?
C2 C3 H3 108.8 . . ?
C5 C3 H3 108.8 . . ?
C4 C3 H3 108.8 . . ?
C3 C4 H4A 109.5 . . ?
C3 C4 H4B 109.5 . . ?
H4A C4 H4B 109.5 . . ?
C3 C4 H4C 109.5 . . ?
H4A C4 H4C 109.5 . . ?
H4B C4 H4C 109.5 . . ?
C3 C5 H5A 109.5 . . ?
C3 C5 H5B 109.5 . . ?
H5A C5 H5B 109.5 . . ?
C3 C5 H5C 109.5 . . ?
H5A C5 H5C 109.5 . . ?
H5B C5 H5C 109.5 . . ?
O2 C6 C7 110.2(3) . . ?
O2 C6 H6A 109.6 . . ?
C7 C6 H6A 109.6 . . ?
O2 C6 H6B 109.6 . . ?
C7 C6 H6B 109.6 . . ?
H6A C6 H6B 108.1 . . ?
N2 C7 C6 106.9(3) . . ?
N2 C7 C8 112.3(3) . . ?
C6 C7 C8 114.5(3) . . ?
N2 C7 H7 107.6 . . ?
C6 C7 H7 107.6 . . ?
C8 C7 H7 107.6 . . ?
C7 C8 C9 110.5(3) . . ?
C7 C8 C10 111.3(3) . . ?
C9 C8 C10 109.5(3) . . ?
C7 C8 H8 108.5 . . ?
C9 C8 H8 108.5 . . ?
C10 C8 H8 108.5 . . ?
C8 C9 H9A 109.5 . . ?
C8 C9 H9B 109.5 . . ?
H9A C9 H9B 109.5 . . ?
C8 C9 H9C 109.5 . . ?
H9A C9 H9C 109.5 . . ?
H9B C9 H9C 109.5 . . ?
C8 C10 H10A 109.5 . . ?
C8 C10 H10B 109.5 . . ?
H10A C10 H10B 109.5 . . ?
C8 C10 H10C 109.5 . . ?
H10A C10 H10C 109.5 . . ?
H10B C10 H10C 109.5 . . ?
O4 C11 O3 124.3(3) . . ?
O4 C11 C12 119.2(3) . . ?
O3 C11 C12 116.5(3) . . ?
C11 C12 H12A 109.5 . . ?
C11 C12 H12B 109.5 . . ?
H12A C12 H12B 109.5 . . ?
C11 C12 H12C 109.5 . . ?
H12A C12 H12C 109.5 . . ?
H12B C12 H12C 109.5 . . ?
O6 C13 O5 124.5(4) . . ?
O6 C13 C14 119.0(3) . . ?
O5 C13 C14 116.5(3) . . ?
C13 C14 H14A 109.5 . . ?
C13 C14 H14B 109.5 . . ?
H14A C14 H14B 109.5 . . ?
C13 C14 H14C 109.5 . . ?
H14A C14 H14C 109.5 . . ?
H14B C14 H14C 109.5 . . ?

loop_
_geom_bond_atom_site_label_1
_geom_bond_atom_site_label_2
_geom_bond_distance
_geom_bond_site_symmetry_2
_geom_bond_publ_flag
Cu1 N1 1.997(3) . ?
Cu1 O5 2.000(3) . ?
Cu1 N2 2.003(3) . ?
Cu1 O3 2.020(2) . ?
Cu1 O1 2.493(3) . ?
Cu1 O2 2.502(3) . ?
O1 C1 1.439(4) . ?
O1 H1 0.8400 . ?
O2 C6 1.435(4) . ?
O2 H2 0.8400 . ?
O3 C11 1.282(4) . ?
O4 C11 1.240(4) . ?
O5 C13 1.276(5) . ?
O6 C13 1.245(4) . ?
N1 C2 1.485(5) . ?
N1 H1A 0.74(3) . ?
N1 H1B 0.85(3) . ?
N2 C7 1.496(5) . ?
N2 H2A 0.87(3) . ?
N2 H2B 0.83(3) . ?
C1 C2 1.508(5) . ?
C1 H1C 0.9900 . ?
C1 H1D 0.9900 . ?
C2 C3 1.524(5) . ?
C2 H2C 1.0000 . ?
C3 C5 1.528(5) . ?
C3 C4 1.533(4) . ?
C3 H3 1.0000 . ?
C4 H4A 0.9800 . ?
C4 H4B 0.9800 . ?
C4 H4C 0.9800 . ?
C5 H5A 0.9800 . ?
C5 H5B 0.9800 . ?
C5 H5C 0.9800 . ?
C6 C7 1.519(5) . ?
C6 H6A 0.9900 . ?
C6 H6B 0.9900 . ?
C7 C8 1.522(4) . ?
C7 H7 1.0000 . ?
C8 C9 1.532(4) . ?
C8 C10 1.533(4) . ?
C8 H8 1.0000 . ?
C9 H9A 0.9800 . ?
C9 H9B 0.9800 . ?
C9 H9C 0.9800 . ?
C10 H10A 0.9800 . ?
C10 H10B 0.9800 . ?
C10 H10C 0.9800 . ?
C11 C12 1.502(5) . ?
C12 H12A 0.9800 . ?
C12 H12B 0.9800 . ?
C12 H12C 0.9800 . ?
C13 C14 1.509(5) . ?
C14 H14A 0.9800 . ?
C14 H14B 0.9800 . ?
C14 H14C 0.9800 . ?

loop_
_geom_hbond_atom_site_label_D
_geom_hbond_atom_site_label_H
_geom_hbond_atom_site_label_A
_geom_hbond_distance_DH
_geom_hbond_distance_HA
_geom_hbond_distance_DA
_geom_hbond_angle_DHA
_geom_hbond_site_symmetry_A
N1 H1B O1 0.85(3) 2.21(4) 3.039(4) 166(3) 1_655
N2 H2B O2 0.83(3) 2.30(3) 3.066(4) 154(3) 1_455
N2 H2A O5 0.87(3) 2.64(3) 3.088(5) 113(2) 1_455
C14 H14B O6 0.98 2.43 3.374(5) 160.8 1_655
C12 H12A O4 0.98 2.39 3.350(4) 165.8 1_455
C8 H8 O5 1.00 2.48 3.251(4) 133.5 .
C6 H6A O6 0.99 2.52 3.502(4) 171.7 1_554
C2 H2C O3 1.00 2.59 3.151(4) 115.6 .
O2 H2 O4 0.84 1.83 2.634(3) 159.0 .
O1 H1 O6 0.84 1.78 2.618(3) 174.0 .
N1 H1B O1 0.85(3) 2.21(4) 3.039(4) 166(3) 1_655
N2 H2B O2 0.83(3) 2.30(3) 3.066(4) 154(3) 1_455
N2 H2A O5 0.87(3) 2.64(3) 3.088(5) 113(2) 1_455
C14 H14B O6 0.98 2.43 3.374(5) 160.8 1_655
C12 H12A O4 0.98 2.39 3.350(4) 165.8 1_455
C8 H8 O5 1.00 2.48 3.251(4) 133.5 .
C6 H6A O6 0.99 2.52 3.502(4) 171.7 1_554
C2 H2C O3 1.00 2.59 3.151(4) 115.6 .
O2 H2 O4 0.84 1.83 2.634(3) 159.0 .
O1 H1 O6 0.84 1.78 2.618(3) 174.0 .
O1 H1 O6 0.84 1.78 2.618(3) 174.0 .
O2 H2 O4 0.84 1.83 2.634(3) 159.0 .
C2 H2C O3 1.00 2.59 3.151(4) 115.6 .
C6 H6A O6 0.99 2.52 3.502(4) 171.7 1_554
C8 H8 O5 1.00 2.48 3.251(4) 133.5 .
C12 H12A O4 0.98 2.39 3.350(4) 165.8 1_455
C14 H14B O6 0.98 2.43 3.374(5) 160.8 1_655
N2 H2A O5 0.87(3) 2.64(3) 3.088(5) 113(2) 1_455
N2 H2B O2 0.83(3) 2.30(3) 3.066(4) 154(3) 1_455
N1 H1B O1 0.85(3) 2.21(4) 3.039(4) 166(3) 1_655
O1 H1 O6 0.84 1.78 2.618(3) 174.0 .
O2 H2 O4 0.84 1.83 2.634(3) 159.0 .
C2 H2C O3 1.00 2.59 3.151(4) 115.6 .
C6 H6A O6 0.99 2.52 3.502(4) 171.7 1_554
C8 H8 O5 1.00 2.48 3.251(4) 133.5 .
C12 H12A O4 0.98 2.39 3.350(4) 165.8 1_455
C14 H14B O6 0.98 2.43 3.374(5) 160.8 1_655
N2 H2A O5 0.87(3) 2.64(3) 3.088(5) 113(2) 1_455
N2 H2B O2 0.83(3) 2.30(3) 3.066(4) 154(3) 1_455
N1 H1B O1 0.85(3) 2.21(4) 3.039(4) 166(3) 1_655

loop_
_geom_torsion_atom_site_label_1
_geom_torsion_atom_site_label_2
_geom_torsion_atom_site_label_3
_geom_torsion_atom_site_label_4
_geom_torsion
_geom_torsion_site_symmetry_1
_geom_torsion_site_symmetry_2
_geom_torsion_site_symmetry_3
_geom_torsion_site_symmetry_4
_geom_torsion_publ_flag
Cu1 O1 C1 C2 38.3(3) . . . . ?
Cu1 N1 C2 C1 54.8(3) . . . . ?
Cu1 N1 C2 C3 -178.3(2) . . . . ?
O1 C1 C2 N1 -63.6(3) . . . . ?
O1 C1 C2 C3 169.4(3) . . . . ?
N1 C2 C3 C5 52.6(4) . . . . ?
C1 C2 C3 C5 176.2(3) . . . . ?
N1 C2 C3 C4 173.7(3) . . . . ?
C1 C2 C3 C4 -62.8(4) . . . . ?
Cu1 O2 C6 C7 -47.2(3) . . . . ?
Cu1 N2 C7 C6 -43.3(3) . . . . ?
Cu1 N2 C7 C8 83.1(3) . . . . ?
O2 C6 C7 N2 63.6(3) . . . . ?
O2 C6 C7 C8 -61.5(4) . . . . ?
N2 C7 C8 C9 -178.6(3) . . . . ?
C6 C7 C8 C9 -56.4(4) . . . . ?
N2 C7 C8 C10 59.5(4) . . . . ?
C6 C7 C8 C10 -178.3(3) . . . . ?
Cu1 O3 C11 O4 9.5(5) . . . . ?
Cu1 O3 C11 C12 -168.6(2) . . . . ?
Cu1 O5 C13 O6 -10.2(5) . . . . ?
Cu1 O5 C13 C14 169.2(2) . . . . ?
